data_4026868
loop_
_publ_author_name
'Christopher J. Bartlett'
'David P. Day'
'Yohan Chan'
'Steven M. Allin'
'Michael J. McKenzie'
'Alexandra M. Z. Slawin'
'Philip C. Bulman Page'

_publ_section_title
;
 Enantioselective Total Synthesis of (+)-Scuteflorin A Using
 Organocatalytic Asymmetric Epoxidation
;
_journal_name_full 'Journal of Organic Chemistry'
_journal_page_first 772
_journal_page_last 774
_journal_paper_doi 10.1021/jo2021407
_journal_volume 77
_journal_year 2012
_chemical_absolute_configuration unk
_chemical_formula_moiety 'C17 H18 O5'
_chemical_formula_sum 'C17 H18 O5'
_chemical_formula_weight 302.31
_chemical_name_systematic
; 
 ? 
;
_space_group_IT_number 5
_symmetry_cell_setting monoclinic
_symmetry_space_group_name_Hall 'C 2y'
_symmetry_space_group_name_H-M 'C 1 2 1'
_atom_sites_solution_hydrogens geom
_atom_sites_solution_primary direct
_atom_sites_solution_secondary difmap
_audit_creation_method SHELXL-97
_cell_angle_alpha 90.00
_cell_angle_beta 90.93(3)
_cell_angle_gamma 90.00
_cell_formula_units_Z 4
_cell_length_a 23.18(3)
_cell_length_b 5.353(6)
_cell_length_c 12.036(13)
_cell_measurement_reflns_used 2125
_cell_measurement_temperature 93(2)
_cell_measurement_theta_max 28.2
_cell_measurement_theta_min 2.4
_cell_volume 1493(3)
_computing_cell_refinement 'CrystalClear (Rigaku Corp., 2004)'
_computing_data_collection 'CrystalClear (Rigaku Corp., 2004)'
_computing_data_reduction 'CrystalClear (Rigaku Corp., 2004)'
_computing_molecular_graphics 'Bruker SHELXTL'
_computing_publication_material 'Bruker SHELXTL'
_computing_structure_refinement 'SHELXL-97 (Sheldrick, 1997)'
_computing_structure_solution 'SHELXS-97 (Sheldrick, 1990)'
_diffrn_ambient_temperature 93(2)
_diffrn_measured_fraction_theta_full 0.980
_diffrn_measured_fraction_theta_max 0.973
_diffrn_measurement_device_type CCD
_diffrn_measurement_method '\w and \f scans'
_diffrn_radiation_monochromator confocal
_diffrn_radiation_source 'rotating anode'
_diffrn_radiation_type MoK\a
_diffrn_radiation_wavelength 0.71073
_diffrn_reflns_av_R_equivalents 0.2869
_diffrn_reflns_av_sigmaI/netI 0.2439
_diffrn_reflns_limit_h_max 26
_diffrn_reflns_limit_h_min -26
_diffrn_reflns_limit_k_max 5
_diffrn_reflns_limit_k_min -6
_diffrn_reflns_limit_l_max 12
_diffrn_reflns_limit_l_min -14
_diffrn_reflns_number 4642
_diffrn_reflns_theta_full 25.00
_diffrn_reflns_theta_max 25.35
_diffrn_reflns_theta_min 2.42
_exptl_absorpt_coefficient_mu 0.099
_exptl_absorpt_correction_T_max 1.000
_exptl_absorpt_correction_T_min 0.9031
_exptl_absorpt_correction_type multi-scan
_exptl_absorpt_process_details 'Jacobson, R. (1998) Private communication'
_exptl_crystal_colour Colorless
_exptl_crystal_density_diffrn 1.345
_exptl_crystal_description Prism
_exptl_crystal_F_000 640
_exptl_crystal_size_max 0.20
_exptl_crystal_size_mid 0.08
_exptl_crystal_size_min 0.08
_refine_diff_density_max 0.600
_refine_diff_density_min -0.427
_refine_diff_density_rms 0.123
_refine_ls_abs_structure_details 'Flack H D (1983), Acta Cryst. A39, 876-881'
_refine_ls_abs_structure_Flack 3(5)
_refine_ls_extinction_coef 0.031(10)
_refine_ls_extinction_expression Fc^*^=kFc[1+0.001xFc^2^\l^3^/sin(2\q)]^-1/4^
_refine_ls_extinction_method SHELXL
_refine_ls_goodness_of_fit_ref 1.187
_refine_ls_hydrogen_treatment constr
_refine_ls_matrix_type full
_refine_ls_number_parameters 200
_refine_ls_number_reflns 2175
_refine_ls_number_restraints 1
_refine_ls_restrained_S_all 1.186
_refine_ls_R_factor_all 0.2189
_refine_ls_R_factor_gt 0.1817
_refine_ls_shift/su_max 0.010
_refine_ls_shift/su_mean 0.002
_refine_ls_structure_factor_coef Fsqd
_refine_ls_weighting_details 'calc w=1/[\s^2^(Fo^2^)+(0.2000P)^2^+0.0000P] where P=(Fo^2^+2Fc^2^)/3'
_refine_ls_weighting_scheme calc
_refine_ls_wR_factor_gt 0.4014
_refine_ls_wR_factor_ref 0.4379
_reflns_number_gt 1256
_reflns_number_total 2175
_reflns_threshold_expression >2sigma(I)
_cod_data_source_file jo2021407_si_002.cif
_cod_data_source_block 8
_cod_database_code 4026868

loop_
_symmetry_equiv_pos_as_xyz
'x, y, z'
'-x, y, -z'
'x+1/2, y+1/2, z'
'-x+1/2, y+1/2, -z'

loop_
_atom_site_label
_atom_site_type_symbol
_atom_site_fract_x
_atom_site_fract_y
_atom_site_fract_z
_atom_site_U_iso_or_equiv
_atom_site_adp_type
_atom_site_occupancy
_atom_site_symmetry_multiplicity
_atom_site_calc_flag
_atom_site_refinement_flags
O1 O 0.1308(3) 0.1312(17) 0.6387(6) 0.067(2) Uani 1 1 d .
O2 O 0.1730(3) 0.0416(16) 0.8008(7) 0.075(3) Uani 1 1 d .
C2 C 0.1740(5) 0.175(2) 0.7202(10) 0.067(3) Uani 1 1 d .
C3 C 0.2124(5) 0.388(3) 0.7006(10) 0.074(3) Uani 1 1 d .
H3A H 0.2424 0.4238 0.7527 0.089 Uiso 1 1 calc R
C4 C 0.2058(5) 0.531(3) 0.6103(10) 0.072(3) Uani 1 1 d .
H4A H 0.2314 0.6673 0.5993 0.087 Uiso 1 1 calc R
C5 C 0.1604(5) 0.484(2) 0.5295(8) 0.059(3) Uani 1 1 d .
C6 C 0.1503(5) 0.633(2) 0.4338(9) 0.061(3) Uani 1 1 d .
H6A H 0.1750 0.7702 0.4194 0.073 Uiso 1 1 calc R
C7 C 0.1052(4) 0.583(2) 0.3613(8) 0.054(3) Uani 1 1 d .
C8 C 0.1011(4) 0.725(2) 0.2535(9) 0.063(3) Uani 1 1 d .
H8A H 0.0901 0.9017 0.2687 0.075 Uiso 1 1 calc R
C9 C 0.0581(4) 0.610(2) 0.1741(8) 0.061(3) Uani 1 1 d .
H9A H 0.0448 0.7384 0.1189 0.073 Uiso 1 1 calc R
C10 C 0.0075(5) 0.489(3) 0.2259(8) 0.067(3) Uani 1 1 d .
O11 O 0.0269(3) 0.2998(14) 0.3112(5) 0.0587(19) Uani 1 1 d .
C12 C 0.0713(5) 0.371(2) 0.3809(7) 0.057(3) Uani 1 1 d .
C13 C 0.0796(5) 0.231(2) 0.4725(8) 0.059(3) Uani 1 1 d .
H13A H 0.0543 0.0963 0.4869 0.070 Uiso 1 1 calc R
C14 C 0.1248(5) 0.282(2) 0.5463(9) 0.063(3) Uani 1 1 d .
O15 O 0.1524(3) 0.7196(14) 0.1913(6) 0.067(2) Uani 1 1 d .
C16 C 0.1502(6) 0.509(2) 0.1126(9) 0.074(4) Uani 1 1 d .
O17 O 0.0917(3) 0.4263(16) 0.1203(6) 0.066(2) Uani 1 1 d .
C18 C 0.1629(5) 0.629(4) 0.0020(10) 0.088(4) Uani 1 1 d .
H18A H 0.1616 0.5022 -0.0565 0.131 Uiso 1 1 calc R
H18B H 0.2014 0.7054 0.0051 0.131 Uiso 1 1 calc R
H18C H 0.1340 0.7585 -0.0143 0.131 Uiso 1 1 calc R
C19 C 0.1894(5) 0.312(3) 0.1519(12) 0.083(4) Uani 1 1 d .
H19A H 0.1766 0.2500 0.2241 0.125 Uiso 1 1 calc R
H19B H 0.2286 0.3787 0.1596 0.125 Uiso 1 1 calc R
H19C H 0.1891 0.1738 0.0983 0.125 Uiso 1 1 calc R
C20 C -0.0284(5) 0.323(3) 0.1466(9) 0.069(3) Uani 1 1 d .
H20A H -0.0444 0.4245 0.0858 0.104 Uiso 1 1 calc R
H20B H -0.0600 0.2455 0.1875 0.104 Uiso 1 1 calc R
H20C H -0.0037 0.1919 0.1161 0.104 Uiso 1 1 calc R
C21 C -0.0312(5) 0.673(3) 0.2838(9) 0.070(3) Uani 1 1 d .
H21A H -0.0078 0.7797 0.3332 0.105 Uiso 1 1 calc R
H21B H -0.0596 0.5823 0.3275 0.105 Uiso 1 1 calc R
H21C H -0.0512 0.7773 0.2283 0.105 Uiso 1 1 calc R

loop_
_atom_site_aniso_label
_atom_site_aniso_U_11
_atom_site_aniso_U_22
_atom_site_aniso_U_33
_atom_site_aniso_U_23
_atom_site_aniso_U_13
_atom_site_aniso_U_12
O1 0.074(4) 0.061(5) 0.067(4) 0.003(4) -0.002(4) 0.003(5)
O2 0.079(5) 0.066(6) 0.079(5) -0.004(5) -0.007(4) -0.001(5)
C2 0.079(7) 0.047(7) 0.074(7) -0.008(6) 0.013(6) 0.007(6)
C3 0.076(8) 0.065(9) 0.080(7) -0.002(7) -0.006(6) -0.001(7)
C4 0.070(7) 0.064(8) 0.083(7) -0.011(7) 0.005(6) -0.006(7)
C5 0.070(6) 0.048(6) 0.059(5) -0.016(5) 0.012(5) 0.011(6)
C6 0.062(6) 0.050(7) 0.070(6) -0.005(6) 0.021(5) 0.009(6)
C7 0.062(6) 0.047(6) 0.053(5) 0.001(4) 0.006(5) 0.006(5)
C8 0.070(6) 0.046(7) 0.072(6) 0.000(5) 0.015(5) 0.004(6)
C9 0.066(6) 0.060(7) 0.057(5) 0.007(6) -0.012(5) 0.004(6)
C10 0.086(7) 0.065(8) 0.051(5) 0.003(5) -0.002(5) 0.017(7)
O11 0.068(4) 0.042(4) 0.065(4) 0.001(3) -0.006(3) 0.013(4)
C12 0.062(6) 0.068(8) 0.042(4) -0.003(5) -0.008(5) 0.019(6)
C13 0.066(6) 0.043(6) 0.067(6) -0.010(5) 0.002(5) 0.011(6)
C14 0.078(7) 0.045(6) 0.068(6) 0.001(6) 0.011(6) 0.021(6)
O15 0.071(4) 0.048(5) 0.081(4) -0.002(4) 0.001(4) -0.003(4)
C16 0.115(10) 0.041(6) 0.068(6) -0.002(5) 0.025(7) -0.043(7)
O17 0.075(5) 0.054(5) 0.069(4) -0.006(4) 0.001(4) 0.001(4)
C18 0.087(8) 0.095(11) 0.080(7) -0.004(8) 0.002(6) -0.021(9)
C19 0.081(7) 0.044(7) 0.124(10) -0.012(8) 0.008(8) -0.002(7)
C20 0.058(6) 0.080(9) 0.069(5) 0.022(7) -0.018(5) -0.013(7)
C21 0.086(7) 0.056(7) 0.068(6) -0.002(6) 0.005(6) -0.014(7)

loop_
_atom_type_symbol
_atom_type_description
_atom_type_scat_dispersion_real
_atom_type_scat_dispersion_imag
_atom_type_scat_source
C C 0.0033 0.0016 'International Tables Vol C Tables 4.2.6.8 and 6.1.1.4'
H H 0.0000 0.0000 'International Tables Vol C Tables 4.2.6.8 and 6.1.1.4'
O O 0.0106 0.0060 'International Tables Vol C Tables 4.2.6.8 and 6.1.1.4'

loop_
_geom_angle_atom_site_label_1
_geom_angle_atom_site_label_2
_geom_angle_atom_site_label_3
_geom_angle
C14 O1 C2 121.8(9)
O2 C2 O1 116.1(10)
O2 C2 C3 127.5(11)
O1 C2 C3 116.2(10)
C4 C3 C2 121.0(12)
C4 C3 H3A 119.5
C2 C3 H3A 119.5
C3 C4 C5 121.3(13)
C3 C4 H4A 119.4
C5 C4 H4A 119.4
C14 C5 C6 117.9(10)
C14 C5 C4 118.0(11)
C6 C5 C4 124.1(12)
C7 C6 C5 121.4(10)
C7 C6 H6A 119.3
C5 C6 H6A 119.3
C6 C7 C12 118.2(9)
C6 C7 C8 119.0(10)
C12 C7 C8 121.8(9)
O15 C8 C9 102.1(8)
O15 C8 C7 113.9(9)
C9 C8 C7 112.1(10)
O15 C8 H8A 109.5
C9 C8 H8A 109.5
C7 C8 H8A 109.5
O17 C9 C10 109.4(10)
O17 C9 C8 102.1(8)
C10 C9 C8 115.5(8)
O17 C9 H9A 109.8
C10 C9 H9A 109.8
C8 C9 H9A 109.8
C9 C10 O11 110.4(9)
C9 C10 C21 112.9(12)
O11 C10 C21 107.3(8)
C9 C10 C20 114.5(8)
O11 C10 C20 100.6(10)
C21 C10 C20 110.2(10)
C12 O11 C10 116.3(9)
C13 C12 O11 116.3(11)
C13 C12 C7 121.0(10)
O11 C12 C7 122.6(9)
C12 C13 C14 121.0(12)
C12 C13 H13A 119.5
C14 C13 H13A 119.5
O1 C14 C5 121.6(10)
O1 C14 C13 118.0(11)
C5 C14 C13 120.3(11)
C8 O15 C16 109.5(8)
O17 C16 C19 109.7(9)
O17 C16 O15 102.6(8)
C19 C16 O15 109.2(10)
O17 C16 C18 112.8(10)
C19 C16 C18 117.5(11)
O15 C16 C18 103.7(10)
C9 O17 C16 109.9(8)
C16 C18 H18A 109.5
C16 C18 H18B 109.5
H18A C18 H18B 109.5
C16 C18 H18C 109.5
H18A C18 H18C 109.5
H18B C18 H18C 109.5
C16 C19 H19A 109.5
C16 C19 H19B 109.5
H19A C19 H19B 109.5
C16 C19 H19C 109.5
H19A C19 H19C 109.5
H19B C19 H19C 109.5
C10 C20 H20A 109.5
C10 C20 H20B 109.5
H20A C20 H20B 109.5
C10 C20 H20C 109.5
H20A C20 H20C 109.5
H20B C20 H20C 109.5
C10 C21 H21A 109.5
C10 C21 H21B 109.5
H21A C21 H21B 109.5
C10 C21 H21C 109.5
H21A C21 H21C 109.5
H21B C21 H21C 109.5

loop_
_geom_bond_atom_site_label_1
_geom_bond_atom_site_label_2
_geom_bond_distance
O1 C14 1.378(13)
O1 C2 1.409(14)
O2 C2 1.204(14)
C2 C3 1.467(18)
C3 C4 1.339(17)
C3 H3A 0.9500
C4 C5 1.443(15)
C4 H4A 0.9500
C5 C14 1.382(16)
C5 C6 1.416(15)
C6 C7 1.377(14)
C6 H6A 0.9500
C7 C12 1.401(15)
C7 C8 1.505(14)
C8 O15 1.415(12)
C8 C9 1.499(15)
C8 H8A 1.0000
C9 O17 1.418(13)
C9 C10 1.487(16)
C9 H9A 1.0000
C10 O11 1.508(13)
C10 C21 1.509(18)
C10 C20 1.541(18)
O11 C12 1.372(12)
C12 C13 1.342(15)
C13 C14 1.388(15)
C13 H13A 0.9500
O15 C16 1.471(13)
C16 O17 1.431(13)
C16 C19 1.468(18)
C16 C18 1.512(17)
C18 H18A 0.9800
C18 H18B 0.9800
C18 H18C 0.9800
C19 H19A 0.9800
C19 H19B 0.9800
C19 H19C 0.9800
C20 H20A 0.9800
C20 H20B 0.9800
C20 H20C 0.9800
C21 H21A 0.9800
C21 H21B 0.9800
C21 H21C 0.9800

loop_
_geom_torsion_atom_site_label_1
_geom_torsion_atom_site_label_2
_geom_torsion_atom_site_label_3
_geom_torsion_atom_site_label_4
_geom_torsion
C14 O1 C2 O2 175.3(9)
C14 O1 C2 C3 -0.5(13)
O2 C2 C3 C4 -174.7(12)
O1 C2 C3 C4 0.5(15)
C2 C3 C4 C5 0.5(18)
C3 C4 C5 C14 -1.6(16)
C3 C4 C5 C6 178.4(10)
C14 C5 C6 C7 1.9(14)
C4 C5 C6 C7 -178.1(9)
C5 C6 C7 C12 -3.6(14)
C5 C6 C7 C8 -171.9(9)
C6 C7 C8 O15 52.1(14)
C12 C7 C8 O15 -115.8(10)
C6 C7 C8 C9 167.4(9)
C12 C7 C8 C9 -0.5(13)
O15 C8 C9 O17 36.3(10)
C7 C8 C9 O17 -85.9(9)
O15 C8 C9 C10 154.9(10)
C7 C8 C9 C10 32.7(14)
O17 C9 C10 O11 60.6(10)
C8 C9 C10 O11 -53.9(14)
O17 C9 C10 C21 -179.2(8)
C8 C9 C10 C21 66.3(13)
O17 C9 C10 C20 -52.0(12)
C8 C9 C10 C20 -166.5(10)
C9 C10 O11 C12 43.5(11)
C21 C10 O11 C12 -79.9(11)
C20 C10 O11 C12 164.9(8)
C10 O11 C12 C13 164.6(9)
C10 O11 C12 C7 -13.1(12)
C6 C7 C12 C13 5.0(14)
C8 C7 C12 C13 173.0(9)
C6 C7 C12 O11 -177.5(9)
C8 C7 C12 O11 -9.5(14)
O11 C12 C13 C14 177.5(9)
C7 C12 C13 C14 -4.8(15)
C2 O1 C14 C5 -0.7(14)
C2 O1 C14 C13 -177.5(9)
C6 C5 C14 O1 -178.4(9)
C4 C5 C14 O1 1.7(14)
C6 C5 C14 C13 -1.6(13)
C4 C5 C14 C13 178.5(10)
C12 C13 C14 O1 180.0(9)
C12 C13 C14 C5 3.0(15)
C9 C8 O15 C16 -28.7(12)
C7 C8 O15 C16 92.3(11)
C8 O15 C16 O17 9.8(11)
C8 O15 C16 C19 -106.6(11)
C8 O15 C16 C18 127.4(9)
C10 C9 O17 C16 -155.2(9)
C8 C9 O17 C16 -32.3(11)
C19 C16 O17 C9 131.0(9)
O15 C16 O17 C9 15.0(11)
C18 C16 O17 C9 -96.0(11)
